data_7061239
loop_
_publ_author_name
'Kumah, Robert T.'
'Vijayan, Paranthaman'
'Ojwach, Stephen O.'

_publ_section_title
;
 Carboxamide carbonyl-ruthenium(ii) complexes: detailed structural and
 mechanistic studies in the transfer hydrogenation of ketones
;
_journal_issue 7
_journal_name_full 'New Journal of Chemistry'
_journal_page_first 3146
_journal_page_last 3155
_journal_paper_doi 10.1039/D1NJ05657C
_journal_volume 46
_journal_year 2022
_chemical_formula_moiety 'C49 H38 N4 O2 P2 Ru S, C H2 Cl2'
_chemical_formula_sum 'C50 H40 Cl2 N4 O2 P2 Ru S'
_chemical_formula_weight 994.83
_space_group_crystal_system monoclinic
_space_group_IT_number 14
_space_group_name_Hall '-P 2yn'
_space_group_name_H-M_alt 'P 1 21/n 1'
_atom_sites_solution_hydrogens mixed
_atom_sites_solution_primary direct
_audit_creation_date 2021-05-18
_audit_creation_method
;
Olex2 1.3
(compiled 2020.11.12 svn.r5f609507 for OlexSys, GUI svn.r6272)
;
_audit_update_record
;
2021-05-28 deposited with the CCDC.	2022-01-25 downloaded from the CCDC.
;
_cell_angle_alpha 90
_cell_angle_beta 101.929(2)
_cell_angle_gamma 90
_cell_formula_units_Z 4
_cell_length_a 12.1017(6)
_cell_length_b 13.8083(7)
_cell_length_c 27.2988(14)
_cell_measurement_reflns_used 9720
_cell_measurement_temperature 100(2)
_cell_measurement_theta_max 28.11
_cell_measurement_theta_min 2.56
_cell_volume 4463.2(4)
_computing_molecular_graphics 'Olex2 1.3 (Dolomanov et al., 2009)'
_computing_publication_material 'Olex2 1.3 (Dolomanov et al., 2009)'
_computing_structure_refinement 'SHELXL 2016/6 (Sheldrick, 2015)'
_computing_structure_solution 'SHELXS  (Sheldrick, 2008)'
_diffrn_ambient_temperature 100.05
_diffrn_detector 'Bruker APEX2 area detector'
_diffrn_detector_area_resol_mean 7.9
_diffrn_detector_type 'CCD area detector'
_diffrn_measured_fraction_theta_full 1.000
_diffrn_measured_fraction_theta_max 0.994
_diffrn_measurement_device 'three-circle diffractometer'
_diffrn_measurement_device_type 'Bruker SMART APEX2 area detector'
_diffrn_measurement_method '\w and \f scans'
_diffrn_radiation_monochromator 'mirror optics'
_diffrn_radiation_probe x-ray
_diffrn_radiation_type MoK\a
_diffrn_radiation_wavelength 0.71073
_diffrn_reflns_av_R_equivalents 0.0335
_diffrn_reflns_av_unetI/netI 0.0238
_diffrn_reflns_Laue_measured_fraction_full 1.000
_diffrn_reflns_Laue_measured_fraction_max 0.994
_diffrn_reflns_limit_h_max 15
_diffrn_reflns_limit_h_min -16
_diffrn_reflns_limit_k_max 16
_diffrn_reflns_limit_k_min -18
_diffrn_reflns_limit_l_max 36
_diffrn_reflns_limit_l_min -36
_diffrn_reflns_number 78016
_diffrn_reflns_point_group_measured_fraction_full 1.000
_diffrn_reflns_point_group_measured_fraction_max 0.994
_diffrn_reflns_theta_full 25.242
_diffrn_reflns_theta_max 28.165
_diffrn_reflns_theta_min 1.525
_diffrn_source 'microfocus sealed X-ray tube'
_diffrn_source_type 'Incoatec I\ms'
_exptl_absorpt_coefficient_mu 0.636
_exptl_absorpt_correction_T_max 0.961
_exptl_absorpt_correction_T_min 0.793
_exptl_absorpt_correction_type multi-scan
_exptl_absorpt_process_details 'SADABS (Bruker)'
_exptl_crystal_colour orange
_exptl_crystal_colour_primary orange
_exptl_crystal_density_diffrn 1.481
_exptl_crystal_description plate
_exptl_crystal_F_000 2032
_exptl_crystal_size_max 0.36
_exptl_crystal_size_mid 0.18
_exptl_crystal_size_min 0.08
_refine_diff_density_max 0.629
_refine_diff_density_min -0.664
_refine_diff_density_rms 0.064
_refine_ls_extinction_method none
_refine_ls_goodness_of_fit_ref 1.017
_refine_ls_hydrogen_treatment mixed
_refine_ls_matrix_type full
_refine_ls_number_parameters 563
_refine_ls_number_reflns 10882
_refine_ls_number_restraints 0
_refine_ls_restrained_S_all 1.017
_refine_ls_R_factor_all 0.0326
_refine_ls_R_factor_gt 0.0270
_refine_ls_shift/su_max 0.001
_refine_ls_shift/su_mean 0.000
_refine_ls_structure_factor_coef Fsqd
_refine_ls_weighting_details 'w=1/[\s^2^(Fo^2^)+(0.0246P)^2^+4.4989P] where P=(Fo^2^+2Fc^2^)/3'
_refine_ls_weighting_scheme calc
_refine_ls_wR_factor_gt 0.0626
_refine_ls_wR_factor_ref 0.0661
_reflns_Friedel_coverage 0.000
_reflns_number_gt 9591
_reflns_number_total 10882
_reflns_threshold_expression 'I > 2\s(I)'
_cod_data_source_file d1nj05657c2.cif
_cod_data_source_block Ru2
_cod_depositor_comments 'Adding full bibliography for 7061239--7061241.cif.'
_cod_database_code 7061239
_shelx_shelxl_version_number 2016/6
_shelx_space_group_comment
;
The symmetry employed for this shelxl refinement is uniquely defined
by the following loop, which should always be used as a source of
symmetry information in preference to the above space-group names.
They are only intended as comments.
;
_shelx_estimated_absorpt_t_max 0.951
_shelx_estimated_absorpt_t_min 0.803
_olex2_refinement_description
;
1. Fixed Uiso
 At 1.2 times of:
  All C(H) groups, All C(H,H) groups
2.a Secondary CH2 refined with riding coordinates:
 C50(H50A,H50B)
2.b Aromatic/amide H refined with riding coordinates:
 C1(H1), C2(H2), C3(H3), C8(H8), C9(H9), C10(H10), C11(H11), C15(H15),
 C16(H16), C17(H17), C18(H18), C19(H19), C21(H21), C22(H22), C23(H23), C24(H24),
  C25(H25), C27(H27), C28(H28), C29(H29), C30(H30), C31(H31), C33(H33),
 C34(H34), C35(H35), C36(H36), C37(H37), C39(H39), C40(H40), C41(H41), C42(H42),
  C43(H43), C45(H45), C46(H46), C47(H47), C48(H48), C49(H49)
;
_olex2_submission_special_instructions 'No special instructions were received'

loop_
_space_group_symop_operation_xyz
'x, y, z'
'-x+1/2, y+1/2, -z+1/2'
'-x, -y, -z'
'x-1/2, -y-1/2, z-1/2'

loop_
_atom_site_label
_atom_site_type_symbol
_atom_site_fract_x
_atom_site_fract_y
_atom_site_fract_z
_atom_site_U_iso_or_equiv
_atom_site_adp_type
_atom_site_occupancy
_atom_site_site_symmetry_order
_atom_site_calc_flag
_atom_site_refinement_flags_posn
_atom_site_refinement_flags_adp
_atom_site_refinement_flags_occupancy
_atom_site_disorder_assembly
_atom_site_disorder_group
Ru1 Ru 0.79166(2) 0.10671(2) 0.15987(2) 0.00991(4) Uani 1 1 d . . . . .
H H 0.7832(16) 0.2135(15) 0.1758(7) 0.021(5) Uiso 1 1 d . . . . .
S1 S 0.84307(4) -0.23067(3) 0.11213(2) 0.01884(9) Uani 1 1 d . . . . .
P1 P 0.98509(3) 0.12714(3) 0.19630(2) 0.01215(8) Uani 1 1 d . . . . .
P2 P 0.59430(3) 0.12486(3) 0.13339(2) 0.01160(8) Uani 1 1 d . . . . .
O1 O 0.77604(11) -0.19431(9) 0.19404(5) 0.0207(3) Uani 1 1 d . . . . .
O2 O 0.82543(10) 0.17863(9) 0.06022(4) 0.0205(3) Uani 1 1 d . . . . .
N1 N 0.76346(11) 0.05308(10) 0.22894(5) 0.0117(3) Uani 1 1 d . . . . .
N2 N 0.79796(11) -0.05269(10) 0.15151(5) 0.0126(3) Uani 1 1 d . . . . .
N3 N 0.83514(11) -0.05912(11) 0.07084(5) 0.0153(3) Uani 1 1 d . . . . .
N4 N 0.72319(12) -0.03437(11) 0.31641(5) 0.0188(3) Uani 1 1 d . . . . .
C1 C 0.74802(13) 0.10613(12) 0.26800(6) 0.0145(3) Uani 1 1 d . . . . .
H1 H 0.750486 0.174793 0.266277 0.017 Uiso 1 1 calc R U . . .
C2 C 0.72835(14) 0.06148(13) 0.31121(6) 0.0174(3) Uani 1 1 d . . . . .
H2 H 0.718114 0.101306 0.338301 0.021 Uiso 1 1 calc R U . . .
C3 C 0.73878(14) -0.08633(13) 0.27688(6) 0.0172(3) Uani 1 1 d . . . . .
H3 H 0.735801 -0.154955 0.278750 0.021 Uiso 1 1 calc R U . . .
C4 C 0.75902(13) -0.04454(12) 0.23351(6) 0.0132(3) Uani 1 1 d . . . . .
C5 C 0.77833(13) -0.10495(12) 0.19059(6) 0.0138(3) Uani 1 1 d . . . . .
C6 C 0.82244(13) -0.10337(12) 0.11159(6) 0.0136(3) Uani 1 1 d . . . . .
C7 C 0.86420(14) -0.12448(13) 0.03708(6) 0.0172(3) Uani 1 1 d . . . . .
C8 C 0.88469(15) -0.10010(16) -0.01008(7) 0.0240(4) Uani 1 1 d . . . . .
H8 H 0.877998 -0.035015 -0.021589 0.029 Uiso 1 1 calc R U . . .
C9 C 0.91490(16) -0.17310(17) -0.03948(7) 0.0298(5) Uani 1 1 d . . . . .
H9 H 0.927768 -0.157617 -0.071744 0.036 Uiso 1 1 calc R U . . .
C10 C 0.92694(17) -0.26891(17) -0.02291(7) 0.0305(5) Uani 1 1 d . . . . .
H10 H 0.948588 -0.317246 -0.043842 0.037 Uiso 1 1 calc R U . . .
C11 C 0.90770(16) -0.29427(15) 0.02365(7) 0.0268(4) Uani 1 1 d . . . . .
H11 H 0.916321 -0.359302 0.035161 0.032 Uiso 1 1 calc R U . . .
C12 C 0.87518(14) -0.22127(14) 0.05322(6) 0.0198(4) Uani 1 1 d . . . . .
C13 C 0.81348(13) 0.14925(12) 0.09827(6) 0.0143(3) Uani 1 1 d . . . . .
C14 C 1.08203(13) 0.02879(12) 0.18874(6) 0.0148(3) Uani 1 1 d . . . . .
C15 C 1.06335(14) -0.01395(13) 0.14154(7) 0.0182(3) Uani 1 1 d . . . . .
H15 H 1.005259 0.010341 0.115591 0.022 Uiso 1 1 calc R U . . .
C16 C 1.12861(15) -0.09164(14) 0.13192(7) 0.0230(4) Uani 1 1 d . . . . .
H16 H 1.114272 -0.120674 0.099680 0.028 Uiso 1 1 calc R U . . .
C17 C 1.21469(15) -0.12694(14) 0.16930(8) 0.0230(4) Uani 1 1 d . . . . .
H17 H 1.258823 -0.180555 0.162906 0.028 Uiso 1 1 calc R U . . .
C18 C 1.23575(14) -0.08352(14) 0.21591(7) 0.0214(4) Uani 1 1 d . . . . .
H18 H 1.295250 -0.107059 0.241442 0.026 Uiso 1 1 calc R U . . .
C19 C 1.17064(14) -0.00559(13) 0.22585(7) 0.0192(4) Uani 1 1 d . . . . .
H19 H 1.186519 0.024232 0.257896 0.023 Uiso 1 1 calc R U . . .
C20 C 1.00548(13) 0.14422(13) 0.26405(6) 0.0158(3) Uani 1 1 d . . . . .
C21 C 1.00985(14) 0.06419(15) 0.29595(7) 0.0211(4) Uani 1 1 d . . . . .
H21 H 1.011793 0.000598 0.282879 0.025 Uiso 1 1 calc R U . . .
C22 C 1.01136(16) 0.07714(17) 0.34653(7) 0.0279(4) Uani 1 1 d . . . . .
H22 H 1.016383 0.022556 0.368056 0.033 Uiso 1 1 calc R U . . .
C23 C 1.00554(16) 0.16972(17) 0.36570(7) 0.0308(5) Uani 1 1 d . . . . .
H23 H 1.005088 0.178271 0.400192 0.037 Uiso 1 1 calc R U . . .
C24 C 1.00039(16) 0.24961(16) 0.33463(7) 0.0276(4) Uani 1 1 d . . . . .
H24 H 0.996569 0.312917 0.347809 0.033 Uiso 1 1 calc R U . . .
C25 C 1.00083(14) 0.23706(14) 0.28414(7) 0.0204(4) Uani 1 1 d . . . . .
H25 H 0.997943 0.292105 0.263038 0.024 Uiso 1 1 calc R U . . .
C26 C 1.05395(14) 0.23359(12) 0.17521(6) 0.0143(3) Uani 1 1 d . . . . .
C27 C 1.16989(14) 0.23329(13) 0.17603(6) 0.0182(3) Uani 1 1 d . . . . .
H27 H 1.214012 0.178011 0.188017 0.022 Uiso 1 1 calc R U . . .
C28 C 1.22082(15) 0.31370(14) 0.15935(7) 0.0222(4) Uani 1 1 d . . . . .
H28 H 1.299443 0.312632 0.159647 0.027 Uiso 1 1 calc R U . . .
C29 C 1.15782(16) 0.39542(14) 0.14229(6) 0.0221(4) Uani 1 1 d . . . . .
H29 H 1.193222 0.450025 0.130965 0.026 Uiso 1 1 calc R U . . .
C30 C 1.04302(16) 0.39717(13) 0.14183(6) 0.0203(4) Uani 1 1 d . . . . .
H30 H 0.999768 0.453315 0.130615 0.024 Uiso 1 1 calc R U . . .
C31 C 0.99123(14) 0.31621(13) 0.15787(6) 0.0169(3) Uani 1 1 d . . . . .
H31 H 0.912349 0.317284 0.156996 0.020 Uiso 1 1 calc R U . . .
C32 C 0.54492(14) 0.23298(12) 0.09578(6) 0.0144(3) Uani 1 1 d . . . . .
C33 C 0.61682(14) 0.31037(13) 0.09216(6) 0.0178(3) Uani 1 1 d . . . . .
H33 H 0.694168 0.306546 0.108287 0.021 Uiso 1 1 calc R U . . .
C34 C 0.57658(16) 0.39318(14) 0.06519(7) 0.0229(4) Uani 1 1 d . . . . .
H34 H 0.626525 0.445240 0.062824 0.028 Uiso 1 1 calc R U . . .
C35 C 0.46385(17) 0.39970(14) 0.04183(7) 0.0253(4) Uani 1 1 d . . . . .
H35 H 0.436391 0.456043 0.023284 0.030 Uiso 1 1 calc R U . . .
C36 C 0.39112(16) 0.32369(15) 0.04560(7) 0.0250(4) Uani 1 1 d . . . . .
H36 H 0.313606 0.328404 0.029840 0.030 Uiso 1 1 calc R U . . .
C37 C 0.43085(15) 0.24089(14) 0.07221(7) 0.0199(4) Uani 1 1 d . . . . .
H37 H 0.380412 0.189162 0.074496 0.024 Uiso 1 1 calc R U . . .
C38 C 0.52529(13) 0.14123(13) 0.18643(6) 0.0150(3) Uani 1 1 d . . . . .
C39 C 0.51694(14) 0.23417(14) 0.20586(6) 0.0193(4) Uani 1 1 d . . . . .
H39 H 0.538674 0.288818 0.188932 0.023 Uiso 1 1 calc R U . . .
C40 C 0.47720(15) 0.24731(16) 0.24964(7) 0.0258(4) Uani 1 1 d . . . . .
H40 H 0.471822 0.310668 0.262511 0.031 Uiso 1 1 calc R U . . .
C41 C 0.44544(15) 0.16793(17) 0.27449(7) 0.0278(4) Uani 1 1 d . . . . .
H41 H 0.418060 0.176782 0.304387 0.033 Uiso 1 1 calc R U . . .
C42 C 0.45360(15) 0.07577(16) 0.25577(7) 0.0250(4) Uani 1 1 d . . . . .
H42 H 0.432020 0.021519 0.273035 0.030 Uiso 1 1 calc R U . . .
C43 C 0.49309(14) 0.06158(14) 0.21189(6) 0.0197(4) Uani 1 1 d . . . . .
H43 H 0.498155 -0.002024 0.199270 0.024 Uiso 1 1 calc R U . . .
C44 C 0.51722(14) 0.02556(12) 0.09671(6) 0.0149(3) Uani 1 1 d . . . . .
C45 C 0.57696(14) -0.02429(13) 0.06624(6) 0.0158(3) Uani 1 1 d . . . . .
H45 H 0.652340 -0.005695 0.065828 0.019 Uiso 1 1 calc R U . . .
C46 C 0.52804(16) -0.10092(13) 0.03639(6) 0.0203(4) Uani 1 1 d . . . . .
H46 H 0.570645 -0.135483 0.016543 0.024 Uiso 1 1 calc R U . . .
C47 C 0.41763(16) -0.12662(14) 0.03564(7) 0.0233(4) Uani 1 1 d . . . . .
H47 H 0.383735 -0.178527 0.015052 0.028 Uiso 1 1 calc R U . . .
C48 C 0.35616(15) -0.07642(14) 0.06507(7) 0.0236(4) Uani 1 1 d . . . . .
H48 H 0.279709 -0.093569 0.064079 0.028 Uiso 1 1 calc R U . . .
C49 C 0.40532(14) -0.00114(14) 0.09605(7) 0.0197(4) Uani 1 1 d . . . . .
H49 H 0.363117 0.031887 0.116609 0.024 Uiso 1 1 calc R U . . .
Cl1 Cl 0.82709(6) 0.45755(5) -0.00386(3) 0.05953(19) Uani 1 1 d . . . . .
Cl2 Cl 0.81714(6) 0.34382(5) -0.09404(3) 0.05698(19) Uani 1 1 d . . . . .
C50 C 0.7924(2) 0.34429(18) -0.03299(11) 0.0495(7) Uani 1 1 d . . . . .
H50A H 0.838314 0.293009 -0.013092 0.059 Uiso 1 1 calc R U . . .
H50B H 0.711839 0.329851 -0.034040 0.059 Uiso 1 1 calc R U . . .

loop_
_atom_site_aniso_label
_atom_site_aniso_U_11
_atom_site_aniso_U_22
_atom_site_aniso_U_33
_atom_site_aniso_U_23
_atom_site_aniso_U_13
_atom_site_aniso_U_12
Ru1 0.00920(6) 0.00951(6) 0.01113(6) 0.00029(5) 0.00238(4) 0.00012(5)
S1 0.0250(2) 0.0125(2) 0.0206(2) -0.00281(16) 0.00852(17) 0.00114(17)
P1 0.01003(18) 0.0122(2) 0.01413(19) 0.00028(15) 0.00228(15) -0.00029(15)
P2 0.00956(18) 0.0123(2) 0.01287(18) 0.00044(15) 0.00220(14) 0.00027(15)
O1 0.0313(7) 0.0115(6) 0.0220(6) 0.0008(5) 0.0118(5) 0.0002(5)
O2 0.0215(6) 0.0236(7) 0.0173(6) 0.0057(5) 0.0067(5) 0.0013(5)
N1 0.0082(6) 0.0124(7) 0.0137(6) -0.0002(5) 0.0010(5) 0.0002(5)
N2 0.0123(6) 0.0122(7) 0.0136(6) 0.0000(5) 0.0033(5) 0.0001(5)
N3 0.0144(7) 0.0181(7) 0.0138(6) -0.0015(6) 0.0041(5) 0.0010(6)
N4 0.0196(7) 0.0212(8) 0.0165(7) 0.0006(6) 0.0063(6) 0.0005(6)
C1 0.0116(7) 0.0152(8) 0.0164(8) -0.0022(6) 0.0023(6) 0.0009(6)
C2 0.0158(8) 0.0220(9) 0.0148(8) -0.0034(7) 0.0037(6) 0.0008(7)
C3 0.0197(8) 0.0151(8) 0.0178(8) 0.0015(7) 0.0060(6) -0.0005(7)
C4 0.0110(7) 0.0133(8) 0.0153(7) 0.0002(6) 0.0026(6) 0.0001(6)
C5 0.0131(7) 0.0129(8) 0.0154(7) 0.0005(6) 0.0030(6) -0.0002(6)
C6 0.0111(7) 0.0127(8) 0.0165(7) -0.0023(6) 0.0018(6) 0.0004(6)
C7 0.0120(7) 0.0243(9) 0.0150(8) -0.0039(7) 0.0021(6) 0.0006(7)
C8 0.0197(9) 0.0353(11) 0.0171(8) -0.0015(8) 0.0042(7) 0.0014(8)
C9 0.0229(9) 0.0509(14) 0.0169(9) -0.0077(9) 0.0068(7) 0.0016(9)
C10 0.0258(10) 0.0397(12) 0.0267(10) -0.0182(9) 0.0071(8) 0.0020(9)
C11 0.0250(9) 0.0264(10) 0.0298(10) -0.0123(8) 0.0075(8) 0.0000(8)
C12 0.0160(8) 0.0245(9) 0.0188(8) -0.0073(7) 0.0036(6) -0.0003(7)
C13 0.0094(7) 0.0138(8) 0.0192(8) -0.0012(6) 0.0018(6) 0.0006(6)
C14 0.0113(7) 0.0127(8) 0.0211(8) 0.0010(6) 0.0051(6) -0.0011(6)
C15 0.0120(7) 0.0190(9) 0.0237(9) 0.0000(7) 0.0036(6) -0.0004(7)
C16 0.0143(8) 0.0244(10) 0.0313(10) -0.0076(8) 0.0069(7) -0.0009(7)
C17 0.0140(8) 0.0172(9) 0.0399(11) 0.0000(8) 0.0101(8) 0.0022(7)
C18 0.0130(8) 0.0209(9) 0.0299(9) 0.0073(8) 0.0038(7) 0.0027(7)
C19 0.0144(8) 0.0203(9) 0.0228(9) 0.0023(7) 0.0038(7) 0.0002(7)
C20 0.0096(7) 0.0222(9) 0.0149(8) -0.0005(7) 0.0009(6) -0.0016(6)
C21 0.0151(8) 0.0263(10) 0.0209(8) 0.0038(7) 0.0015(7) -0.0014(7)
C22 0.0197(9) 0.0423(12) 0.0206(9) 0.0100(9) 0.0017(7) -0.0022(8)
C23 0.0232(9) 0.0526(14) 0.0153(8) -0.0039(9) 0.0012(7) -0.0076(9)
C24 0.0221(9) 0.0375(12) 0.0231(9) -0.0099(8) 0.0047(7) -0.0060(8)
C25 0.0172(8) 0.0242(10) 0.0194(8) -0.0034(7) 0.0028(7) -0.0041(7)
C26 0.0161(8) 0.0146(8) 0.0127(7) -0.0019(6) 0.0039(6) -0.0034(6)
C27 0.0162(8) 0.0195(9) 0.0184(8) 0.0001(7) 0.0027(6) -0.0012(7)
C28 0.0165(8) 0.0275(10) 0.0230(9) -0.0010(8) 0.0052(7) -0.0070(7)
C29 0.0283(9) 0.0208(9) 0.0176(8) -0.0006(7) 0.0059(7) -0.0113(8)
C30 0.0270(9) 0.0153(8) 0.0187(8) 0.0003(7) 0.0049(7) -0.0013(7)
C31 0.0167(8) 0.0165(8) 0.0180(8) -0.0008(7) 0.0050(6) 0.0000(7)
C32 0.0165(8) 0.0149(8) 0.0116(7) 0.0000(6) 0.0026(6) 0.0034(6)
C33 0.0166(8) 0.0178(9) 0.0192(8) 0.0020(7) 0.0039(6) 0.0021(7)
C34 0.0259(9) 0.0180(9) 0.0257(9) 0.0052(7) 0.0072(7) 0.0013(7)
C35 0.0305(10) 0.0228(10) 0.0215(9) 0.0081(8) 0.0029(8) 0.0095(8)
C36 0.0191(9) 0.0298(11) 0.0230(9) 0.0037(8) -0.0031(7) 0.0068(8)
C37 0.0174(8) 0.0202(9) 0.0213(8) 0.0000(7) 0.0017(7) 0.0008(7)
C38 0.0081(7) 0.0222(9) 0.0143(7) 0.0010(7) 0.0013(6) 0.0019(6)
C39 0.0152(8) 0.0237(9) 0.0188(8) -0.0004(7) 0.0028(6) 0.0040(7)
C40 0.0195(9) 0.0351(11) 0.0224(9) -0.0069(8) 0.0039(7) 0.0073(8)
C41 0.0153(8) 0.0514(14) 0.0174(8) -0.0026(9) 0.0053(7) 0.0026(8)
C42 0.0159(8) 0.0408(12) 0.0184(8) 0.0068(8) 0.0035(7) -0.0054(8)
C43 0.0143(8) 0.0246(10) 0.0195(8) 0.0016(7) 0.0018(6) -0.0016(7)
C44 0.0151(8) 0.0143(8) 0.0141(7) 0.0020(6) 0.0001(6) -0.0014(6)
C45 0.0144(8) 0.0176(8) 0.0144(7) 0.0015(6) 0.0006(6) 0.0009(6)
C46 0.0254(9) 0.0185(9) 0.0154(8) -0.0010(7) 0.0003(7) 0.0014(7)
C47 0.0290(10) 0.0192(9) 0.0178(8) 0.0007(7) -0.0040(7) -0.0077(8)
C48 0.0187(9) 0.0256(10) 0.0240(9) 0.0038(8) -0.0016(7) -0.0093(7)
C49 0.0161(8) 0.0227(9) 0.0199(8) 0.0017(7) 0.0030(6) -0.0017(7)
Cl1 0.0559(4) 0.0489(4) 0.0766(5) -0.0196(4) 0.0203(4) -0.0011(3)
Cl2 0.0630(4) 0.0414(4) 0.0559(4) -0.0084(3) -0.0125(3) 0.0107(3)
C50 0.0375(13) 0.0322(13) 0.0744(19) 0.0113(13) 0.0016(12) -0.0135(11)

loop_
_atom_type_symbol
_atom_type_description
_atom_type_scat_dispersion_real
_atom_type_scat_dispersion_imag
_atom_type_scat_source
C C 0.0033 0.0016 'International Tables Vol C Tables 4.2.6.8 and 6.1.1.4'
H H 0.0000 0.0000 'International Tables Vol C Tables 4.2.6.8 and 6.1.1.4'
Cl Cl 0.1484 0.1585 'International Tables Vol C Tables 4.2.6.8 and 6.1.1.4'
N N 0.0061 0.0033 'International Tables Vol C Tables 4.2.6.8 and 6.1.1.4'
O O 0.0106 0.0060 'International Tables Vol C Tables 4.2.6.8 and 6.1.1.4'
P P 0.1023 0.0942 'International Tables Vol C Tables 4.2.6.8 and 6.1.1.4'
Ru Ru -1.2594 0.8363 'International Tables Vol C Tables 4.2.6.8 and 6.1.1.4'
S S 0.1246 0.1234 'International Tables Vol C Tables 4.2.6.8 and 6.1.1.4'

loop_
_geom_angle_atom_site_label_1
_geom_angle_atom_site_label_2
_geom_angle_atom_site_label_3
_geom_angle
_geom_angle_site_symmetry_1
_geom_angle_site_symmetry_3
_geom_angle_publ_flag
P1 Ru1 H 83.4(7) . . ?
P2 Ru1 H 82.2(7) . . ?
P2 Ru1 P1 165.307(16) . . ?
N1 Ru1 H 92.9(7) . . ?
N1 Ru1 P1 89.71(4) . . ?
N1 Ru1 P2 88.32(4) . . ?
N1 Ru1 N2 76.09(5) . . ?
N2 Ru1 H 169.0(7) . . ?
N2 Ru1 P1 96.30(4) . . ?
N2 Ru1 P2 97.36(4) . . ?
C13 Ru1 H 89.0(7) . . ?
C13 Ru1 P1 91.69(5) . . ?
C13 Ru1 P2 90.77(5) . . ?
C13 Ru1 N1 177.72(6) . . ?
C13 Ru1 N2 101.96(6) . . ?
C12 S1 C6 88.64(8) . . ?
C14 P1 Ru1 117.73(5) . . ?
C14 P1 C26 102.40(7) . . ?
C20 P1 Ru1 110.82(5) . . ?
C20 P1 C14 104.68(8) . . ?
C20 P1 C26 103.77(8) . . ?
C26 P1 Ru1 115.91(5) . . ?
C32 P2 Ru1 116.63(6) . . ?
C38 P2 Ru1 111.67(5) . . ?
C38 P2 C32 101.11(8) . . ?
C38 P2 C44 105.10(8) . . ?
C44 P2 Ru1 117.11(6) . . ?
C44 P2 C32 103.41(7) . . ?
C1 N1 Ru1 126.34(11) . . ?
C1 N1 C4 117.14(14) . . ?
C4 N1 Ru1 116.51(10) . . ?
C5 N2 Ru1 115.75(10) . . ?
C5 N2 C6 117.11(14) . . ?
C6 N2 Ru1 127.12(11) . . ?
C6 N3 C7 110.64(15) . . ?
C2 N4 C3 115.33(15) . . ?
N1 C1 H1 119.7 . . ?
N1 C1 C2 120.55(16) . . ?
C2 C1 H1 119.7 . . ?
N4 C2 C1 123.27(16) . . ?
N4 C2 H2 118.4 . . ?
C1 C2 H2 118.4 . . ?
N4 C3 H3 118.5 . . ?
N4 C3 C4 122.99(16) . . ?
C4 C3 H3 118.5 . . ?
N1 C4 C3 120.71(15) . . ?
N1 C4 C5 117.84(14) . . ?
C3 C4 C5 121.45(15) . . ?
O1 C5 N2 127.11(15) . . ?
O1 C5 C4 119.13(15) . . ?
N2 C5 C4 113.75(14) . . ?
N2 C6 S1 123.31(12) . . ?
N3 C6 S1 115.42(12) . . ?
N3 C6 N2 121.24(15) . . ?
N3 C7 C8 124.87(17) . . ?
N3 C7 C12 115.55(15) . . ?
C8 C7 C12 119.57(16) . . ?
C7 C8 H8 120.8 . . ?
C9 C8 C7 118.42(19) . . ?
C9 C8 H8 120.8 . . ?
C8 C9 H9 119.2 . . ?
C8 C9 C10 121.65(18) . . ?
C10 C9 H9 119.2 . . ?
C9 C10 H10 119.6 . . ?
C11 C10 C9 120.75(18) . . ?
C11 C10 H10 119.6 . . ?
C10 C11 H11 121.0 . . ?
C10 C11 C12 118.0(2) . . ?
C12 C11 H11 121.0 . . ?
C7 C12 S1 109.70(13) . . ?
C11 C12 S1 128.67(16) . . ?
C11 C12 C7 121.63(17) . . ?
O2 C13 Ru1 177.70(15) . . ?
C15 C14 P1 115.64(12) . . ?
C15 C14 C19 118.71(16) . . ?
C19 C14 P1 125.65(13) . . ?
C14 C15 H15 119.6 . . ?
C16 C15 C14 120.81(16) . . ?
C16 C15 H15 119.6 . . ?
C15 C16 H16 119.9 . . ?
C17 C16 C15 120.15(18) . . ?
C17 C16 H16 119.9 . . ?
C16 C17 H17 120.2 . . ?
C18 C17 C16 119.50(17) . . ?
C18 C17 H17 120.2 . . ?
C17 C18 H18 119.7 . . ?
C17 C18 C19 120.69(17) . . ?
C19 C18 H18 119.7 . . ?
C14 C19 H19 120.0 . . ?
C18 C19 C14 120.09(17) . . ?
C18 C19 H19 120.0 . . ?
C21 C20 P1 120.43(14) . . ?
C25 C20 P1 120.40(13) . . ?
C25 C20 C21 118.56(16) . . ?
C20 C21 H21 119.8 . . ?
C22 C21 C20 120.50(19) . . ?
C22 C21 H21 119.8 . . ?
C21 C22 H22 119.9 . . ?
C21 C22 C23 120.14(19) . . ?
C23 C22 H22 119.9 . . ?
C22 C23 H23 119.9 . . ?
C24 C23 C22 120.11(18) . . ?
C24 C23 H23 119.9 . . ?
C23 C24 H24 120.0 . . ?
C23 C24 C25 119.9(2) . . ?
C25 C24 H24 120.0 . . ?
C20 C25 H25 119.6 . . ?
C24 C25 C20 120.74(18) . . ?
C24 C25 H25 119.6 . . ?
C27 C26 P1 120.69(13) . . ?
C31 C26 P1 120.58(12) . . ?
C31 C26 C27 118.72(15) . . ?
C26 C27 H27 119.9 . . ?
C28 C27 C26 120.21(17) . . ?
C28 C27 H27 119.9 . . ?
C27 C28 H28 119.7 . . ?
C29 C28 C27 120.60(17) . . ?
C29 C28 H28 119.7 . . ?
C28 C29 H29 120.1 . . ?
C30 C29 C28 119.82(17) . . ?
C30 C29 H29 120.1 . . ?
C29 C30 H30 120.1 . . ?
C29 C30 C31 119.81(17) . . ?
C31 C30 H30 120.1 . . ?
C26 C31 H31 119.6 . . ?
C30 C31 C26 120.83(16) . . ?
C30 C31 H31 119.6 . . ?
C33 C32 P2 121.72(12) . . ?
C33 C32 C37 118.52(16) . . ?
C37 C32 P2 119.66(13) . . ?
C32 C33 H33 119.6 . . ?
C34 C33 C32 120.78(16) . . ?
C34 C33 H33 119.6 . . ?
C33 C34 H34 120.0 . . ?
C35 C34 C33 120.05(18) . . ?
C35 C34 H34 120.0 . . ?
C34 C35 H35 120.1 . . ?
C34 C35 C36 119.77(17) . . ?
C36 C35 H35 120.1 . . ?
C35 C36 H36 119.8 . . ?
C37 C36 C35 120.41(17) . . ?
C37 C36 H36 119.8 . . ?
C32 C37 H37 119.8 . . ?
C36 C37 C32 120.46(17) . . ?
C36 C37 H37 119.8 . . ?
C39 C38 P2 119.58(13) . . ?
C43 C38 P2 121.06(14) . . ?
C43 C38 C39 118.89(16) . . ?
C38 C39 H39 119.7 . . ?
C40 C39 C38 120.69(18) . . ?
C40 C39 H39 119.7 . . ?
C39 C40 H40 120.0 . . ?
C41 C40 C39 119.91(19) . . ?
C41 C40 H40 120.0 . . ?
C40 C41 H41 120.0 . . ?
C42 C41 C40 119.95(17) . . ?
C42 C41 H41 120.0 . . ?
C41 C42 H42 119.6 . . ?
C41 C42 C43 120.74(18) . . ?
C43 C42 H42 119.6 . . ?
C38 C43 H43 120.1 . . ?
C42 C43 C38 119.82(18) . . ?
C42 C43 H43 120.1 . . ?
C45 C44 P2 115.31(12) . . ?
C45 C44 C49 118.85(16) . . ?
C49 C44 P2 125.82(13) . . ?
C44 C45 H45 119.5 . . ?
C44 C45 C46 121.04(16) . . ?
C46 C45 H45 119.5 . . ?
C45 C46 H46 120.1 . . ?
C47 C46 C45 119.89(17) . . ?
C47 C46 H46 120.1 . . ?
C46 C47 H47 120.1 . . ?
C46 C47 C48 119.78(17) . . ?
C48 C47 H47 120.1 . . ?
C47 C48 H48 119.6 . . ?
C47 C48 C49 120.75(17) . . ?
C49 C48 H48 119.6 . . ?
C44 C49 H49 120.2 . . ?
C48 C49 C44 119.66(17) . . ?
C48 C49 H49 120.2 . . ?
Cl1 C50 H50A 109.4 . . ?
Cl1 C50 H50B 109.4 . . ?
Cl2 C50 Cl1 111.11(14) . . ?
Cl2 C50 H50A 109.4 . . ?
Cl2 C50 H50B 109.4 . . ?
H50A C50 H50B 108.0 . . ?

loop_
_geom_bond_atom_site_label_1
_geom_bond_atom_site_label_2
_geom_bond_distance
_geom_bond_site_symmetry_2
_geom_bond_publ_flag
Ru1 H 1.55(2) . ?
Ru1 P1 2.3635(4) . ?
Ru1 P2 2.3613(4) . ?
Ru1 N1 2.1179(13) . ?
Ru1 N2 2.2158(14) . ?
Ru1 C13 1.8511(17) . ?
S1 C6 1.7752(17) . ?
S1 C12 1.7356(18) . ?
P1 C14 1.8339(17) . ?
P1 C20 1.8299(17) . ?
P1 C26 1.8397(17) . ?
P2 C32 1.8403(17) . ?
P2 C38 1.8289(17) . ?
P2 C44 1.8349(17) . ?
O1 C5 1.238(2) . ?
O2 C13 1.152(2) . ?
N1 C1 1.338(2) . ?
N1 C4 1.356(2) . ?
N2 C5 1.349(2) . ?
N2 C6 1.378(2) . ?
N3 C6 1.306(2) . ?
N3 C7 1.386(2) . ?
N4 C2 1.334(2) . ?
N4 C3 1.341(2) . ?
C1 H1 0.9500 . ?
C1 C2 1.394(2) . ?
C2 H2 0.9500 . ?
C3 H3 0.9500 . ?
C3 C4 1.384(2) . ?
C4 C5 1.495(2) . ?
C7 C8 1.401(2) . ?
C7 C12 1.405(3) . ?
C8 H8 0.9500 . ?
C8 C9 1.384(3) . ?
C9 H9 0.9500 . ?
C9 C10 1.396(3) . ?
C10 H10 0.9500 . ?
C10 C11 1.384(3) . ?
C11 H11 0.9500 . ?
C11 C12 1.398(3) . ?
C14 C15 1.393(2) . ?
C14 C19 1.397(2) . ?
C15 H15 0.9500 . ?
C15 C16 1.389(2) . ?
C16 H16 0.9500 . ?
C16 C17 1.387(3) . ?
C17 H17 0.9500 . ?
C17 C18 1.382(3) . ?
C18 H18 0.9500 . ?
C18 C19 1.393(3) . ?
C19 H19 0.9500 . ?
C20 C21 1.401(3) . ?
C20 C25 1.400(3) . ?
C21 H21 0.9500 . ?
C21 C22 1.389(3) . ?
C22 H22 0.9500 . ?
C22 C23 1.389(3) . ?
C23 H23 0.9500 . ?
C23 C24 1.385(3) . ?
C24 H24 0.9500 . ?
C24 C25 1.390(2) . ?
C25 H25 0.9500 . ?
C26 C27 1.399(2) . ?
C26 C31 1.398(2) . ?
C27 H27 0.9500 . ?
C27 C28 1.391(2) . ?
C28 H28 0.9500 . ?
C28 C29 1.387(3) . ?
C29 H29 0.9500 . ?
C29 C30 1.387(3) . ?
C30 H30 0.9500 . ?
C30 C31 1.396(2) . ?
C31 H31 0.9500 . ?
C32 C33 1.394(2) . ?
C32 C37 1.401(2) . ?
C33 H33 0.9500 . ?
C33 C34 1.392(2) . ?
C34 H34 0.9500 . ?
C34 C35 1.384(3) . ?
C35 H35 0.9500 . ?
C35 C36 1.387(3) . ?
C36 H36 0.9500 . ?
C36 C37 1.386(3) . ?
C37 H37 0.9500 . ?
C38 C39 1.400(3) . ?
C38 C43 1.399(2) . ?
C39 H39 0.9500 . ?
C39 C40 1.389(2) . ?
C40 H40 0.9500 . ?
C40 C41 1.385(3) . ?
C41 H41 0.9500 . ?
C41 C42 1.382(3) . ?
C42 H42 0.9500 . ?
C42 C43 1.392(2) . ?
C43 H43 0.9500 . ?
C44 C45 1.392(2) . ?
C44 C49 1.400(2) . ?
C45 H45 0.9500 . ?
C45 C46 1.391(2) . ?
C46 H46 0.9500 . ?
C46 C47 1.379(3) . ?
C47 H47 0.9500 . ?
C47 C48 1.388(3) . ?
C48 H48 0.9500 . ?
C48 C49 1.393(3) . ?
C49 H49 0.9500 . ?
Cl1 C50 1.765(3) . ?
Cl2 C50 1.753(3) . ?
C50 H50A 0.9900 . ?
C50 H50B 0.9900 . ?

loop_
_geom_torsion_atom_site_label_1
_geom_torsion_atom_site_label_2
_geom_torsion_atom_site_label_3
_geom_torsion_atom_site_label_4
_geom_torsion
_geom_torsion_site_symmetry_1
_geom_torsion_site_symmetry_2
_geom_torsion_site_symmetry_3
_geom_torsion_site_symmetry_4
_geom_torsion_publ_flag
Ru1 P1 C14 C15 41.42(14) . . . . ?
Ru1 P1 C14 C19 -138.45(13) . . . . ?
Ru1 P1 C20 C21 82.46(14) . . . . ?
Ru1 P1 C20 C25 -88.42(14) . . . . ?
Ru1 P1 C26 C27 -152.55(12) . . . . ?
Ru1 P1 C26 C31 27.19(15) . . . . ?
Ru1 P2 C32 C33 -13.59(16) . . . . ?
Ru1 P2 C32 C37 169.97(11) . . . . ?
Ru1 P2 C38 C39 86.21(13) . . . . ?
Ru1 P2 C38 C43 -85.82(14) . . . . ?
Ru1 P2 C44 C45 -32.08(14) . . . . ?
Ru1 P2 C44 C49 149.79(13) . . . . ?
Ru1 N1 C1 C2 178.95(11) . . . . ?
Ru1 N1 C4 C3 -178.75(12) . . . . ?
Ru1 N1 C4 C5 2.13(18) . . . . ?
Ru1 N2 C5 O1 178.97(14) . . . . ?
Ru1 N2 C5 C4 -1.71(17) . . . . ?
Ru1 N2 C6 S1 171.58(8) . . . . ?
Ru1 N2 C6 N3 -6.5(2) . . . . ?
P1 C14 C15 C16 -177.47(14) . . . . ?
P1 C14 C19 C18 177.50(13) . . . . ?
P1 C20 C21 C22 -172.06(13) . . . . ?
P1 C20 C25 C24 170.95(14) . . . . ?
P1 C26 C27 C28 179.11(13) . . . . ?
P1 C26 C31 C30 -179.99(13) . . . . ?
P2 C32 C33 C34 -177.31(14) . . . . ?
P2 C32 C37 C36 177.09(14) . . . . ?
P2 C38 C39 C40 -172.31(13) . . . . ?
P2 C38 C43 C42 172.08(13) . . . . ?
P2 C44 C45 C46 -179.77(13) . . . . ?
P2 C44 C49 C48 177.95(14) . . . . ?
N1 C1 C2 N4 -0.3(3) . . . . ?
N1 C4 C5 O1 179.16(15) . . . . ?
N1 C4 C5 N2 -0.2(2) . . . . ?
N3 C7 C8 C9 178.91(16) . . . . ?
N3 C7 C12 S1 2.08(19) . . . . ?
N3 C7 C12 C11 -177.88(16) . . . . ?
N4 C3 C4 N1 -0.3(3) . . . . ?
N4 C3 C4 C5 178.74(15) . . . . ?
C1 N1 C4 C3 0.3(2) . . . . ?
C1 N1 C4 C5 -178.83(13) . . . . ?
C2 N4 C3 C4 0.1(2) . . . . ?
C3 N4 C2 C1 0.2(2) . . . . ?
C3 C4 C5 O1 0.1(2) . . . . ?
C3 C4 C5 N2 -179.33(15) . . . . ?
C4 N1 C1 C2 0.0(2) . . . . ?
C5 N2 C6 S1 -6.6(2) . . . . ?
C5 N2 C6 N3 175.38(15) . . . . ?
C6 S1 C12 C7 -2.02(13) . . . . ?
C6 S1 C12 C11 177.94(18) . . . . ?
C6 N2 C5 O1 -2.7(2) . . . . ?
C6 N2 C5 C4 176.67(13) . . . . ?
C6 N3 C7 C8 -179.50(16) . . . . ?
C6 N3 C7 C12 -0.8(2) . . . . ?
C7 N3 C6 S1 -0.87(18) . . . . ?
C7 N3 C6 N2 177.31(14) . . . . ?
C7 C8 C9 C10 -1.0(3) . . . . ?
C8 C7 C12 S1 -179.15(13) . . . . ?
C8 C7 C12 C11 0.9(3) . . . . ?
C8 C9 C10 C11 0.7(3) . . . . ?
C9 C10 C11 C12 0.5(3) . . . . ?
C10 C11 C12 S1 178.81(15) . . . . ?
C10 C11 C12 C7 -1.2(3) . . . . ?
C12 S1 C6 N2 -176.40(14) . . . . ?
C12 S1 C6 N3 1.74(13) . . . . ?
C12 C7 C8 C9 0.3(3) . . . . ?
C14 P1 C20 C21 -45.44(15) . . . . ?
C14 P1 C20 C25 143.69(14) . . . . ?
C14 P1 C26 C27 -23.02(15) . . . . ?
C14 P1 C26 C31 156.72(13) . . . . ?
C14 C15 C16 C17 -0.9(3) . . . . ?
C15 C14 C19 C18 -2.4(3) . . . . ?
C15 C16 C17 C18 -0.7(3) . . . . ?
C16 C17 C18 C19 0.8(3) . . . . ?
C17 C18 C19 C14 0.8(3) . . . . ?
C19 C14 C15 C16 2.4(3) . . . . ?
C20 P1 C14 C15 164.99(13) . . . . ?
C20 P1 C14 C19 -14.89(17) . . . . ?
C20 P1 C26 C27 85.71(14) . . . . ?
C20 P1 C26 C31 -94.55(14) . . . . ?
C20 C21 C22 C23 1.7(3) . . . . ?
C21 C20 C25 C24 -0.1(2) . . . . ?
C21 C22 C23 C24 -1.2(3) . . . . ?
C22 C23 C24 C25 0.1(3) . . . . ?
C23 C24 C25 C20 0.5(3) . . . . ?
C25 C20 C21 C22 -1.0(2) . . . . ?
C26 P1 C14 C15 -86.97(14) . . . . ?
C26 P1 C14 C19 93.15(16) . . . . ?
C26 P1 C20 C21 -152.47(13) . . . . ?
C26 P1 C20 C25 36.66(15) . . . . ?
C26 C27 C28 C29 0.8(3) . . . . ?
C27 C26 C31 C30 -0.2(2) . . . . ?
C27 C28 C29 C30 0.0(3) . . . . ?
C28 C29 C30 C31 -0.9(3) . . . . ?
C29 C30 C31 C26 1.0(3) . . . . ?
C31 C26 C27 C28 -0.6(2) . . . . ?
C32 P2 C38 C39 -38.50(15) . . . . ?
C32 P2 C38 C43 149.46(14) . . . . ?
C32 P2 C44 C45 97.68(13) . . . . ?
C32 P2 C44 C49 -80.45(16) . . . . ?
C32 C33 C34 C35 0.4(3) . . . . ?
C33 C32 C37 C36 0.5(3) . . . . ?
C33 C34 C35 C36 0.3(3) . . . . ?
C34 C35 C36 C37 -0.6(3) . . . . ?
C35 C36 C37 C32 0.2(3) . . . . ?
C37 C32 C33 C34 -0.8(3) . . . . ?
C38 P2 C32 C33 107.70(14) . . . . ?
C38 P2 C32 C37 -68.73(15) . . . . ?
C38 P2 C44 C45 -156.68(12) . . . . ?
C38 P2 C44 C49 25.19(17) . . . . ?
C38 C39 C40 C41 0.0(3) . . . . ?
C39 C38 C43 C42 0.0(2) . . . . ?
C39 C40 C41 C42 0.2(3) . . . . ?
C40 C41 C42 C43 -0.3(3) . . . . ?
C41 C42 C43 C38 0.2(3) . . . . ?
C43 C38 C39 C40 -0.1(2) . . . . ?
C44 P2 C32 C33 -143.65(14) . . . . ?
C44 P2 C32 C37 39.92(15) . . . . ?
C44 P2 C38 C39 -145.82(13) . . . . ?
C44 P2 C38 C43 42.14(15) . . . . ?
C44 C45 C46 C47 1.9(3) . . . . ?
C45 C44 C49 C48 -0.1(3) . . . . ?
C45 C46 C47 C48 -0.6(3) . . . . ?
C46 C47 C48 C49 -1.0(3) . . . . ?
C47 C48 C49 C44 1.4(3) . . . . ?
C49 C44 C45 C46 -1.5(2) . . . . ?
